data_4508980
loop_
_publ_author_name
'Huang, Wei'
'Wu, Dayu'
'Zhou, Peng'
'Yan, Wenbo'
'Guo, Dong'
'Duan, Chunying'
'Meng, Qingjin'

_publ_section_title
;
 Luminescent and Magnetic Properties of
 Lanthanide-Thiophene-2,5-dicarboxylate Hybrid Materials
;
_journal_issue 3
_journal_name_full 'Crystal Growth &amp; Design'
_journal_page_first 1361
_journal_paper_doi 10.1021/cg800531y
_journal_volume 9
_journal_year 2009
_chemical_formula_sum 'C18 H14 O16 S3 Tb2'
_chemical_formula_weight 900.31
_chemical_name_systematic
; 
 ? 
;
_space_group_IT_number 15
_symmetry_cell_setting monoclinic
_symmetry_space_group_name_Hall '-C 2yc'
_symmetry_space_group_name_H-M 'C 1 2/c 1'
_atom_sites_solution_hydrogens geom
_atom_sites_solution_primary direct
_atom_sites_solution_secondary difmap
_audit_creation_method SHELXL-97
_cell_angle_alpha 90.00
_cell_angle_beta 124.0510(10)
_cell_angle_gamma 90.00
_cell_formula_units_Z 4
_cell_length_a 25.181(2)
_cell_length_b 5.7808(5)
_cell_length_c 18.8184(17)
_cell_measurement_reflns_used 4155
_cell_measurement_temperature 293(2)
_cell_measurement_theta_max 28.24
_cell_measurement_theta_min 2.61
_cell_volume 2269.6(3)
_computing_cell_refinement 'Bruker SMART'
_computing_data_collection 'Bruker SMART'
_computing_data_reduction 'Bruker SAINT'
_computing_molecular_graphics 'Bruker SHELXTL'
_computing_publication_material 'Bruker SHELXTL'
_computing_structure_refinement 'Bruker SHELXTL'
_computing_structure_solution 'Bruker SHELXTL'
_diffrn_ambient_temperature 293(2)
_diffrn_measured_fraction_theta_full 0.995
_diffrn_measured_fraction_theta_max 0.995
_diffrn_measurement_device_type 'CCD area detector'
_diffrn_measurement_method 'phi and omega scans'
_diffrn_radiation_monochromator graphite
_diffrn_radiation_source 'fine-focus sealed tube'
_diffrn_radiation_type MoK\a
_diffrn_radiation_wavelength 0.71073
_diffrn_reflns_av_R_equivalents 0.0372
_diffrn_reflns_av_sigmaI/netI 0.0311
_diffrn_reflns_limit_h_max 26
_diffrn_reflns_limit_h_min -29
_diffrn_reflns_limit_k_max 6
_diffrn_reflns_limit_k_min -6
_diffrn_reflns_limit_l_max 22
_diffrn_reflns_limit_l_min -16
_diffrn_reflns_number 5400
_diffrn_reflns_theta_full 24.99
_diffrn_reflns_theta_max 24.99
_diffrn_reflns_theta_min 1.95
_exptl_absorpt_coefficient_mu 6.544
_exptl_absorpt_correction_T_max 0.7944
_exptl_absorpt_correction_T_min 0.4759
_exptl_absorpt_correction_type empirical
_exptl_absorpt_process_details sadabs
_exptl_crystal_colour YELLOW
_exptl_crystal_density_diffrn 2.635
_exptl_crystal_density_method 'not measured'
_exptl_crystal_description BLOCK
_exptl_crystal_F_000 1712
_exptl_crystal_size_max 0.15
_exptl_crystal_size_mid 0.10
_exptl_crystal_size_min 0.10
_refine_diff_density_max 1.519
_refine_diff_density_min -0.691
_refine_diff_density_rms 0.143
_refine_ls_extinction_method none
_refine_ls_goodness_of_fit_ref 1.040
_refine_ls_hydrogen_treatment 'riding mode'
_refine_ls_matrix_type full
_refine_ls_number_parameters 177
_refine_ls_number_reflns 1992
_refine_ls_number_restraints 0
_refine_ls_restrained_S_all 1.040
_refine_ls_R_factor_all 0.0277
_refine_ls_R_factor_gt 0.0256
_refine_ls_shift/su_max 0.001
_refine_ls_shift/su_mean 0.000
_refine_ls_structure_factor_coef Fsqd
_refine_ls_weighting_details 'calc w=1/[\s^2^(Fo^2^)+(0.0383P)^2^+16.8209P] where P=(Fo^2^+2Fc^2^)/3'
_refine_ls_weighting_scheme calc
_refine_ls_wR_factor_gt 0.0677
_refine_ls_wR_factor_ref 0.0688
_reflns_number_gt 1887
_reflns_number_total 1992
_reflns_threshold_expression >2sigma(I)
_cod_data_source_file cg800531ysup3.cif
_cod_data_source_block sad
_cod_depositor_comments
;
The following automatic conversions were performed:

'_symmetry_cell_setting' value 'Monoclinic' changed to 'monoclinic'
according to /home/saulius/struct/CIF-dictionaries/cif_core.dic
dictionary named 'cif_core.dic' version 2.4.2 from 2011-04-26.

Automatic conversion script
Id: cif_fix_values 1891 2012-01-12 08:04:46Z andrius 
;
_cod_original_cell_volume 2269.6(4)
_cod_original_sg_symbol_H-M 'C2/c  '
_cod_database_code 4508980

loop_
_symmetry_equiv_pos_as_xyz
'x, y, z'
'-x, y, -z+1/2'
'x+1/2, y+1/2, z'
'-x+1/2, y+1/2, -z+1/2'
'-x, -y, -z'
'x, -y, z-1/2'
'-x+1/2, -y+1/2, -z'
'x+1/2, -y+1/2, z-1/2'

loop_
_atom_site_label
_atom_site_type_symbol
_atom_site_fract_x
_atom_site_fract_y
_atom_site_fract_z
_atom_site_U_iso_or_equiv
_atom_site_adp_type
_atom_site_occupancy
_atom_site_symmetry_multiplicity
_atom_site_calc_flag
_atom_site_refinement_flags
Tb1 Tb 0.866221(11) 0.15902(4) 0.885823(15) 0.01397(11) Uani 1 1 d .
S1 S 0.69250(7) -0.0027(2) 0.93790(9) 0.0224(3) Uani 1 1 d .
S2 S 1.0000 0.1897(3) 0.7500 0.0238(4) Uani 1 2 d S
O1 O 0.76819(17) 0.0471(7) 0.8605(2) 0.0220(8) Uani 1 1 d .
O2 O 0.70684(19) -0.1897(7) 0.7505(2) 0.0229(9) Uani 1 1 d .
O3 O 0.6516(2) 0.0236(7) 1.0579(3) 0.0279(9) Uani 1 1 d .
O4 O 0.6069(2) -0.3261(6) 1.0301(3) 0.0236(9) Uani 1 1 d .
O5 O 0.92718(19) 0.4680(7) 0.8661(3) 0.0244(9) Uani 1 1 d .
O6 O 0.94328(18) 0.1071(6) 0.8484(3) 0.0211(8) Uani 1 1 d .
C1 C 0.7249(3) -0.1017(9) 0.8226(3) 0.0166(11) Uani 1 1 d .
C2 C 0.6930(3) -0.1784(9) 0.8650(3) 0.0182(11) Uani 1 1 d .
C3 C 0.6648(3) -0.3896(10) 0.8579(4) 0.0209(12) Uani 1 1 d .
H3A H 0.6607 -0.5072 0.8213 0.025 Uiso 1 1 calc R
C4 C 0.6432(3) -0.4068(10) 0.9118(4) 0.0222(12) Uani 1 1 d .
H4A H 0.6239 -0.5386 0.9161 0.027 Uiso 1 1 calc R
C5 C 0.6533(2) -0.2096(9) 0.9575(3) 0.0176(11) Uani 1 1 d .
C6 C 0.6358(2) -0.1668(9) 1.0196(3) 0.0169(11) Uani 1 1 d .
C7 C 0.9482(3) 0.3227(9) 0.8390(4) 0.0192(12) Uani 1 1 d .
C8 C 0.9768(3) 0.3944(10) 0.7921(4) 0.0218(12) Uani 1 1 d .
C9 C 0.9861(4) 0.6121(11) 0.7730(5) 0.0373(17) Uani 1 1 d .
H9A H 0.9751 0.7460 0.7892 0.045 Uiso 1 1 calc R
O1W O 0.8357(2) -0.1668(6) 0.7914(3) 0.0252(9) Uani 1 1 d .
H1WA H 0.7952 -0.2294 0.7604 0.030 Uiso 1 1 d R
H1WB H 0.8536 -0.2934 0.8070 0.030 Uiso 1 1 d R
O2W O 0.9673(2) 0.2059(7) 1.0223(3) 0.0289(10) Uani 1 1 d .
H2WA H 0.9835 0.0647 1.0528 0.035 Uiso 1 1 d R
H2WB H 0.9911 0.3224 1.0386 0.035 Uiso 1 1 d R

loop_
_atom_site_aniso_label
_atom_site_aniso_U_11
_atom_site_aniso_U_22
_atom_site_aniso_U_33
_atom_site_aniso_U_23
_atom_site_aniso_U_13
_atom_site_aniso_U_12
Tb1 0.01502(16) 0.01307(16) 0.01708(17) -0.00041(9) 0.01098(13) -0.00145(9)
S1 0.0287(7) 0.0181(7) 0.0284(7) -0.0048(6) 0.0209(6) -0.0064(6)
S2 0.0318(11) 0.0160(9) 0.0379(12) 0.000 0.0282(10) 0.000
O1 0.0191(19) 0.025(2) 0.025(2) -0.0068(17) 0.0139(17) -0.0076(17)
O2 0.027(2) 0.023(2) 0.024(2) -0.0056(16) 0.0175(19) -0.0063(17)
O3 0.033(2) 0.025(2) 0.035(2) -0.0070(19) 0.024(2) -0.0039(19)
O4 0.027(2) 0.022(2) 0.027(2) 0.0033(17) 0.0185(19) -0.0011(17)
O5 0.034(2) 0.017(2) 0.037(2) 0.0001(18) 0.029(2) 0.0011(18)
O6 0.026(2) 0.015(2) 0.030(2) -0.0002(16) 0.0204(19) -0.0035(16)
C1 0.018(3) 0.015(3) 0.019(3) 0.000(2) 0.012(2) 0.002(2)
C2 0.016(3) 0.019(3) 0.019(3) -0.002(2) 0.009(2) -0.003(2)
C3 0.028(3) 0.017(3) 0.025(3) -0.004(2) 0.019(3) -0.002(2)
C4 0.027(3) 0.017(3) 0.030(3) -0.003(2) 0.021(3) -0.004(2)
C5 0.017(3) 0.017(3) 0.020(3) 0.001(2) 0.012(2) -0.001(2)
C6 0.014(3) 0.017(3) 0.021(3) 0.002(2) 0.011(2) 0.000(2)
C7 0.015(3) 0.023(3) 0.021(3) 0.001(2) 0.011(2) 0.001(2)
C8 0.025(3) 0.021(3) 0.028(3) -0.003(2) 0.019(3) -0.001(2)
C9 0.065(5) 0.017(3) 0.064(5) 0.003(3) 0.056(4) 0.001(3)
O1W 0.028(2) 0.018(2) 0.031(2) -0.0037(17) 0.017(2) -0.0020(16)
O2W 0.030(2) 0.017(2) 0.028(2) 0.0025(17) 0.0087(19) -0.0041(18)

loop_
_atom_type_symbol
_atom_type_description
_atom_type_scat_dispersion_real
_atom_type_scat_dispersion_imag
_atom_type_scat_source
C C 0.0033 0.0016 'International Tables Vol C Tables 4.2.6.8 and 6.1.1.4'
H H 0.0000 0.0000 'International Tables Vol C Tables 4.2.6.8 and 6.1.1.4'
O O 0.0106 0.0060 'International Tables Vol C Tables 4.2.6.8 and 6.1.1.4'
S S 0.1246 0.1234 'International Tables Vol C Tables 4.2.6.8 and 6.1.1.4'
Tb Tb -0.1723 4.1537 'International Tables Vol C Tables 4.2.6.8 and 6.1.1.4'

loop_
_geom_angle_atom_site_label_1
_geom_angle_atom_site_label_2
_geom_angle_atom_site_label_3
_geom_angle
_geom_angle_site_symmetry_1
_geom_angle_site_symmetry_3
O3 Tb1 O1 81.79(14) 7_657 .
O3 Tb1 O2 88.27(14) 7_657 4_656
O1 Tb1 O2 77.65(14) . 4_656
O3 Tb1 O4 113.90(14) 7_657 7_647
O1 Tb1 O4 77.40(14) . 7_647
O2 Tb1 O4 143.49(14) 4_656 7_647
O3 Tb1 O1W 155.28(15) 7_657 .
O1 Tb1 O1W 76.56(14) . .
O2 Tb1 O1W 75.64(14) 4_656 .
O4 Tb1 O1W 72.93(15) 7_647 .
O3 Tb1 O2W 77.33(15) 7_657 .
O1 Tb1 O2W 127.93(14) . .
O2 Tb1 O2W 147.15(14) 4_656 .
O4 Tb1 O2W 68.86(14) 7_647 .
O1W Tb1 O2W 125.80(14) . .
O3 Tb1 O6 129.08(14) 7_657 .
O1 Tb1 O6 146.64(13) . .
O2 Tb1 O6 89.65(13) 4_656 .
O4 Tb1 O6 96.85(13) 7_647 .
O1W Tb1 O6 70.40(14) . .
O2W Tb1 O6 77.52(14) . .
O3 Tb1 O5 78.02(13) 7_657 .
O1 Tb1 O5 146.30(13) . .
O2 Tb1 O5 75.07(14) 4_656 .
O4 Tb1 O5 135.67(14) 7_647 .
O1W Tb1 O5 114.62(13) . .
O2W Tb1 O5 73.14(14) . .
O6 Tb1 O5 52.49(12) . .
O3 Tb1 C7 104.05(15) 7_657 .
O1 Tb1 C7 154.94(15) . .
O2 Tb1 C7 78.20(15) 4_656 .
O4 Tb1 C7 120.14(15) 7_647 .
O1W Tb1 C7 91.08(15) . .
O2W Tb1 C7 76.96(15) . .
O6 Tb1 C7 26.76(14) . .
O5 Tb1 C7 26.14(14) . .
C2 S1 C5 91.2(3) . .
C8 S2 C8 91.7(4) 2_756 .
C1 O1 Tb1 142.4(3) . .
C1 O2 Tb1 156.1(4) . 4_646
C6 O3 Tb1 153.0(4) . 7_657
C6 O4 Tb1 137.5(4) . 7_647
C7 O5 Tb1 90.9(3) . .
C7 O6 Tb1 94.3(3) . .
O1 C1 O2 124.1(5) . .
O1 C1 C2 117.4(5) . .
O2 C1 C2 118.5(5) . .
C3 C2 C1 128.0(5) . .
C3 C2 S1 111.7(4) . .
C1 C2 S1 120.2(4) . .
C2 C3 C4 112.3(5) . .
C2 C3 H3A 123.9 . .
C4 C3 H3A 123.9 . .
C5 C4 C3 112.7(5) . .
C5 C4 H4A 123.6 . .
C3 C4 H4A 123.6 . .
C4 C5 C6 127.1(5) . .
C4 C5 S1 112.0(4) . .
C6 C5 S1 120.9(4) . .
O3 C6 O4 125.3(5) . .
O3 C6 C5 117.5(5) . .
O4 C6 C5 117.1(5) . .
O5 C7 O6 120.4(5) . .
O5 C7 C8 121.1(5) . .
O6 C7 C8 118.4(5) . .
O5 C7 Tb1 63.0(3) . .
O6 C7 Tb1 58.9(3) . .
C8 C7 Tb1 165.3(4) . .
C9 C8 C7 129.0(5) . .
C9 C8 S2 111.4(4) . .
C7 C8 S2 119.5(4) . .
C8 C9 C9 112.7(3) . 2_756
C8 C9 H9A 123.7 . .
C9 C9 H9A 123.7 2_756 .
Tb1 O1W H1WA 124.0 . .
Tb1 O1W H1WB 123.4 . .
H1WA O1W H1WB 93.9 . .
Tb1 O2W H2WA 112.7 . .
Tb1 O2W H2WB 126.3 . .
H2WA O2W H2WB 119.7 . .

loop_
_geom_bond_atom_site_label_1
_geom_bond_atom_site_label_2
_geom_bond_distance
_geom_bond_site_symmetry_2
Tb1 O3 2.284(4) 7_657
Tb1 O1 2.329(4) .
Tb1 O2 2.333(4) 4_656
Tb1 O4 2.338(4) 7_647
Tb1 O1W 2.401(4) .
Tb1 O2W 2.414(4) .
Tb1 O6 2.425(4) .
Tb1 O5 2.515(4) .
Tb1 C7 2.823(5) .
S1 C2 1.712(5) .
S1 C5 1.717(5) .
S2 C8 1.699(6) 2_756
S2 C8 1.699(6) .
O1 C1 1.251(6) .
O2 C1 1.272(6) .
O2 Tb1 2.333(4) 4_646
O3 C6 1.253(7) .
O3 Tb1 2.284(4) 7_657
O4 C6 1.256(6) .
O4 Tb1 2.338(4) 7_647
O5 C7 1.244(7) .
O6 C7 1.275(7) .
C1 C2 1.483(7) .
C2 C3 1.381(8) .
C3 C4 1.400(8) .
C3 H3A 0.9300 .
C4 C5 1.362(8) .
C4 H4A 0.9300 .
C5 C6 1.483(7) .
C7 C8 1.478(8) .
C8 C9 1.364(8) .
C9 C9 1.385(12) 2_756
C9 H9A 0.9300 .
O1W H1WA 0.9196 .
O1W H1WB 0.8223 .
O2W H2WA 0.9486 .
O2W H2WB 0.8361 .
